data_1567584
loop_
_publ_author_name
'La Cognata, Sonia'
'Armentano, Donatella'
'Marchesi, Nicoletta'
'Grisoli, Pietro'
'Pascale, Alessia'
'Kieffer, Marion'
'Taglietti, Angelo'
'Davis, Anthony P.'
'Amendola, Valeria'

_publ_section_title
;
 A Benzimidazolium-Based Organic Cage with Antimicrobial Activity
;
_journal_issue 3
_journal_name_full Chemistry
_journal_page_first 855
_journal_page_last 864
_journal_paper_doi 10.3390/chemistry4030061
_journal_volume 4
_journal_year 2022
_chemical_formula_sum 'C69 H63 F18 N8 P3'
_chemical_formula_weight 1439.18
_space_group_crystal_system orthorhombic
_space_group_IT_number 33
_space_group_name_Hall 'P 2c -2n'
_space_group_name_H-M_alt 'P n a 21'
_atom_sites_solution_hydrogens geom
_audit_creation_date 2019-05-09
_audit_creation_method 'XIA2 0.5.888-g60b80504-dials-1.14'
_cell_angle_alpha 90
_cell_angle_beta 90
_cell_angle_gamma 90
_cell_formula_units_Z 4
_cell_length_a 20.9197(2)
_cell_length_b 14.8105(2)
_cell_length_c 21.4828(2)
_cell_measurement_reflns_used 15112
_cell_measurement_temperature 230(2)
_cell_measurement_theta_max 25.1574196331
_cell_measurement_theta_min 0.778850005993
_cell_volume 6656.04(13)
_computing_cell_refinement 'DIALS 2theta refinement, DIALS 1.14.4-g2bcc3b6ac-release'
_computing_data_reduction
;
aimless (Evans, P. R. and Murshudov, G. N., 2013)
ccp4 (Winn, M. D. et al., 2011)
DIALS 1.14.4-g2bcc3b6ac-release (Winter, G. et al., 2018)
pointless (Evans, P., 2006)
XIA2 0.5.888-g60b80504-dials-1.14 (Winter, G., 2010)
;
_computing_molecular_graphics 'CRYSTAL MAKER'
_computing_publication_material 'Bruker SHELXTL'
_computing_structure_refinement 'SHELXL-2018/3 (Sheldrick, 2018)'
_computing_structure_solution 'SHELXS-2018/3 (Sheldrick, 2018)'
_diffrn_ambient_temperature 230(2)
_diffrn_detector 'Photon counting pixel array'
_diffrn_measured_fraction_theta_full 0.994
_diffrn_measured_fraction_theta_max 0.960
_diffrn_measurement_device 'Fixed \c 3-circle diffractometer'
_diffrn_measurement_device_type 'Fluid Film Devices'
_diffrn_measurement_method 'shutterless scans'
_diffrn_measurement_specimen_support 'MiTeGen MicroMount'
_diffrn_radiation_monochromator 'Silicon 111'
_diffrn_radiation_source 'Diamond Light Source Beamline I19-1'
_diffrn_radiation_type Synchrotron
_diffrn_radiation_wavelength 0.6889
_diffrn_reflns_av_R_equivalents 0.0352
_diffrn_reflns_av_unetI/netI 0.0519
_diffrn_reflns_Laue_measured_fraction_full 0.994
_diffrn_reflns_Laue_measured_fraction_max 0.960
_diffrn_reflns_limit_h_max 31
_diffrn_reflns_limit_h_min -30
_diffrn_reflns_limit_k_max 14
_diffrn_reflns_limit_k_min -22
_diffrn_reflns_limit_l_max 31
_diffrn_reflns_limit_l_min -30
_diffrn_reflns_number 44202
_diffrn_reflns_point_group_measured_fraction_full 0.952
_diffrn_reflns_point_group_measured_fraction_max 0.888
_diffrn_reflns_theta_full 24.415
_diffrn_reflns_theta_max 30.836
_diffrn_reflns_theta_min 1.619
_exptl_absorpt_coefficient_mu 0.135
_exptl_absorpt_correction_T_max 1.0
_exptl_absorpt_correction_T_min 0.967711710141
_exptl_absorpt_correction_type empirical
_exptl_absorpt_process_details
;
CCP4 7.0.072: AIMLESS, version 0.7.4 : 13/12/18
Scaling & analysis of unmerged intensities, absorption correction using spherical harmonics
;
_exptl_crystal_colour colorless
_exptl_crystal_density_diffrn 1.436
_exptl_crystal_description prism
_exptl_crystal_F_000 2960
_exptl_crystal_size_max 0.18
_exptl_crystal_size_mid 0.12
_exptl_crystal_size_min 0.10
_refine_diff_density_max 2.643
_refine_diff_density_min -0.605
_refine_diff_density_rms 0.150
_refine_ls_abs_structure_details
;
 Flack x determined using 3426 quotients [(I+)-(I-)]/[(I+)+(I-)]
 (Parsons, Flack and Wagner, Acta Cryst. B69 (2013) 249-259).
;
_refine_ls_abs_structure_Flack 0.29(4)
_refine_ls_extinction_method none
_refine_ls_goodness_of_fit_ref 1.475
_refine_ls_hydrogen_treatment constr
_refine_ls_matrix_type full
_refine_ls_number_parameters 806
_refine_ls_number_reflns 20389
_refine_ls_number_restraints 10
_refine_ls_restrained_S_all 1.482
_refine_ls_R_factor_all 0.2046
_refine_ls_R_factor_gt 0.1627
_refine_ls_shift/su_max 0.004
_refine_ls_shift/su_mean 0.000
_refine_ls_structure_factor_coef Fsqd
_refine_ls_weighting_details 'w=1/[\s^2^(Fo^2^)+(0.2000P)^2^] where P=(Fo^2^+2Fc^2^)/3'
_refine_ls_weighting_scheme calc
_refine_ls_wR_factor_gt 0.4143
_refine_ls_wR_factor_ref 0.4433
_reflns_Friedel_coverage 0.809
_reflns_Friedel_fraction_full 0.909
_reflns_Friedel_fraction_max 0.814
_reflns_number_gt 9779
_reflns_number_total 20389
_reflns_threshold_expression 'I > 2\s(I)'
_cod_data_source_file 1PF6.cif
_cod_data_source_block cage3
_cod_database_code 1567584
_shelx_shelxl_version_number 2018/3
_shelx_space_group_comment
;
The symmetry employed for this shelxl refinement is uniquely defined
by the following loop, which should always be used as a source of
symmetry information in preference to the above space-group names.
They are only intended as comments.
;

loop_
_space_group_symop_operation_xyz
'x, y, z'
'-x, -y, z+1/2'
'x+1/2, -y+1/2, z'
'-x+1/2, y+1/2, z+1/2'

loop_
_atom_site_label
_atom_site_type_symbol
_atom_site_fract_x
_atom_site_fract_y
_atom_site_fract_z
_atom_site_U_iso_or_equiv
_atom_site_adp_type
_atom_site_occupancy
_atom_site_site_symmetry_order
_atom_site_calc_flag
_atom_site_refinement_flags_posn
_atom_site_refinement_flags_adp
_atom_site_refinement_flags_occupancy
_atom_site_disorder_assembly
_atom_site_disorder_group
C1 C 0.5990(7) 0.5779(10) 0.6047(10) 0.060(6) Uani 0.47(3) 1 d D . P A 1
C2 C 0.5931(7) 0.5071(8) 0.6335(6) 0.069(5) Uani 0.65(3) 1 d D . P A 1
C3 C 0.6214(7) 0.4239(8) 0.5359(7) 0.065(5) Uani 0.66(2) 1 d D . P A 1
C4 C 0.4124(6) 0.5137(8) 0.4248(7) 0.072(4) Uani 0.80(2) 1 d . . P B 1
H4A H 0.456400 0.511591 0.440421 0.087 Uiso 0.80(2) 1 calc R U P B 1
H4B H 0.406514 0.570124 0.401633 0.087 Uiso 0.80(2) 1 calc R U P B 1
C5 C 0.3725(7) 0.5846(8) 0.5196(8) 0.067(4) Uani 0.71(3) 1 d . . P B 1
H5A H 0.416927 0.591530 0.533126 0.080 Uiso 0.71(3) 1 calc R U P B 1
H5B H 0.346057 0.573162 0.556432 0.080 Uiso 0.71(3) 1 calc R U P B 1
C6 C 0.3780(5) 0.4255(8) 0.5090(7) 0.054(4) Uani 0.66(2) 1 d . . P B 1
H6A H 0.417682 0.429578 0.533055 0.065 Uiso 0.66(2) 1 calc R U P B 1
H6B H 0.381933 0.375295 0.479586 0.065 Uiso 0.66(2) 1 calc R U P B 1
C7 C 0.6454(3) 0.6661(3) 0.5889(6) 0.188(13) Uani 1 1 d DG . . . .
C8 C 0.6089(3) 0.7445(4) 0.5865(6) 0.164(10) Uani 1 1 d G . . A .
H8A H 0.565811 0.741649 0.574218 0.197 Uiso 1 1 calc R U . . .
C9 C 0.6360(3) 0.8269(3) 0.6025(5) 0.087(4) Uani 1 1 d G . . A .
C10 C 0.6997(3) 0.8311(3) 0.6207(4) 0.061(2) Uani 1 1 d G . . A .
H10A H 0.718093 0.886879 0.631445 0.073 Uiso 1 1 calc R U . . .
C11 C 0.7363(2) 0.7528(4) 0.6230(4) 0.073(3) Uani 1 1 d G . . A .
H11A H 0.779321 0.755583 0.635318 0.088 Uiso 1 1 calc R U . . .
C12 C 0.7091(3) 0.6703(3) 0.6071(5) 0.080(3) Uani 1 1 d G . . A .
H12A H 0.733794 0.617318 0.608641 0.097 Uiso 1 1 calc R U . . .
C13 C 0.6819(2) 0.4047(6) 0.5003(3) 0.101(5) Uani 1 1 d G . . . .
C14 C 0.7450(3) 0.4142(5) 0.5197(3) 0.085(3) Uani 1 1 d G . . A .
H14A H 0.754784 0.451676 0.553667 0.102 Uiso 1 1 calc R U . . .
C15 C 0.79347(19) 0.3683(5) 0.4888(3) 0.075(3) Uani 1 1 d G . . A .
H15A H 0.836094 0.374762 0.501878 0.090 Uiso 1 1 calc R U . . .
C16 C 0.7789(2) 0.3129(4) 0.4385(3) 0.063(2) Uani 1 1 d G . . A .
H16A H 0.811744 0.281905 0.417600 0.076 Uiso 1 1 calc R U . . .
C17 C 0.7159(3) 0.3034(4) 0.4191(3) 0.062(2) Uani 1 1 d G . . A .
C18 C 0.66740(19) 0.3493(5) 0.4500(3) 0.074(3) Uani 1 1 d G . . A .
H18A H 0.624770 0.342877 0.436898 0.089 Uiso 1 1 calc R U . . .
C19 C 0.6049(3) 0.4187(7) 0.6714(4) 0.158(10) Uani 1 1 d DG . . . .
C20 C 0.6601(3) 0.4272(6) 0.7070(4) 0.090(4) Uani 1 1 d G . . A .
H20A H 0.690334 0.471953 0.697282 0.109 Uiso 1 1 calc R U . . .
C21 C 0.6706(3) 0.3694(5) 0.7570(3) 0.071(2) Uani 1 1 d G . . A .
H21A H 0.707872 0.375110 0.781032 0.086 Uiso 1 1 calc R U . . .
C22 C 0.6259(3) 0.3031(5) 0.7713(4) 0.094(4) Uani 1 1 d G . . A .
H22A H 0.632944 0.264077 0.805116 0.113 Uiso 1 1 calc R U . . .
C23 C 0.5707(3) 0.2947(5) 0.7357(4) 0.072(3) Uani 1 1 d G . . A .
C24 C 0.5602(3) 0.3525(7) 0.6858(4) 0.124(6) Uani 1 1 d G . . A .
H24A H 0.522940 0.346728 0.661700 0.148 Uiso 1 1 calc R U . . .
C25 C 0.3497(3) 0.6722(3) 0.4868(4) 0.070(2) Uani 1 1 d DG . . . .
C26 C 0.3827(3) 0.7520(4) 0.4980(4) 0.092(4) Uani 1 1 d G . . B .
H26A H 0.420783 0.750979 0.521288 0.110 Uiso 1 1 calc R U . . .
C27 C 0.3595(3) 0.8332(3) 0.4749(4) 0.097(4) Uani 1 1 d G . . B .
C28 C 0.3032(3) 0.8347(3) 0.4405(4) 0.067(2) Uani 1 1 d G . . B .
H28A H 0.287462 0.889687 0.424901 0.080 Uiso 1 1 calc R U . . .
C29 C 0.2702(3) 0.7549(4) 0.4293(3) 0.065(2) Uani 1 1 d G . . B .
H29A H 0.232112 0.755944 0.406021 0.077 Uiso 1 1 calc R U . . .
C30 C 0.2934(3) 0.6737(3) 0.4524(4) 0.091(4) Uani 1 1 d G . . B .
H30A H 0.271096 0.619717 0.444774 0.110 Uiso 1 1 calc R U . . .
C31 C 0.3187(3) 0.4082(7) 0.5550(4) 0.118(6) Uani 1 1 d G . . . .
C32 C 0.2558(3) 0.4188(6) 0.5353(4) 0.101(4) Uani 1 1 d G . . B .
H32A H 0.246408 0.457161 0.501709 0.121 Uiso 1 1 calc R U . . .
C33 C 0.2069(2) 0.3726(5) 0.5654(4) 0.077(3) Uani 1 1 d G . . B .
H33A H 0.164408 0.379765 0.552108 0.093 Uiso 1 1 calc R U . . .
C34 C 0.2209(2) 0.3158(5) 0.6151(4) 0.079(3) Uani 1 1 d G . . B .
H34A H 0.187785 0.284623 0.635432 0.094 Uiso 1 1 calc R U . . .
C35 C 0.2837(3) 0.3053(4) 0.6347(3) 0.074(3) Uani 1 1 d G . . B .
C36 C 0.3326(2) 0.3514(6) 0.6047(4) 0.105(5) Uani 1 1 d G . . B .
H36A H 0.375161 0.344270 0.617955 0.127 Uiso 1 1 calc R U . . .
C37 C 0.3984(4) 0.4287(7) 0.3809(4) 0.137(7) Uani 1 1 d G . . . .
C38 C 0.3437(3) 0.4392(6) 0.3449(4) 0.110(5) Uani 1 1 d G . . B .
H38A H 0.314834 0.486212 0.353669 0.132 Uiso 1 1 calc R U . . .
C39 C 0.3316(3) 0.3802(6) 0.2960(4) 0.082(3) Uani 1 1 d G . . B .
H39A H 0.294571 0.387283 0.271679 0.098 Uiso 1 1 calc R U . . .
C40 C 0.3742(3) 0.3107(5) 0.2831(3) 0.083(3) Uani 1 1 d G . . B .
H40A H 0.366008 0.270739 0.250037 0.100 Uiso 1 1 calc R U . . .
C41 C 0.4289(3) 0.3001(5) 0.3191(4) 0.077(3) Uani 1 1 d G . . B .
C42 C 0.4410(3) 0.3592(6) 0.3680(3) 0.099(4) Uani 1 1 d G . . B .
H42A H 0.477973 0.352052 0.392374 0.119 Uiso 1 1 calc R U . . .
C43 C 0.5706(3) 0.3142(5) 0.2734(4) 0.082(3) Uani 1 1 d G . . . .
C44 C 0.5467(3) 0.3675(6) 0.2256(4) 0.085(3) Uani 1 1 d G . . . .
H44A H 0.503108 0.364802 0.215192 0.102 Uiso 1 1 calc R U . . .
C45 C 0.5873(4) 0.4249(6) 0.1930(4) 0.110(5) Uani 1 1 d G . . . .
H45A H 0.571156 0.460955 0.160621 0.132 Uiso 1 1 calc R U . . .
C46 C 0.6518(4) 0.4289(6) 0.2083(4) 0.113(5) Uani 1 1 d G . . . .
H46A H 0.679260 0.467684 0.186304 0.135 Uiso 1 1 calc R U . . .
C47 C 0.6757(2) 0.3755(6) 0.2562(5) 0.104(5) Uani 1 1 d G . . . .
H47A H 0.719319 0.378261 0.266560 0.125 Uiso 1 1 calc R U . . .
C48 C 0.6351(3) 0.3182(5) 0.2888(4) 0.093(5) Uani 1 1 d G . . . .
C49 C 0.5660(3) 0.9066(5) 0.4947(2) 0.062(2) Uani 1 1 d G . . . .
C50 C 0.5081(2) 0.9111(4) 0.4630(3) 0.079(3) Uani 1 1 d G . . . .
C51 C 0.5075(3) 0.9116(6) 0.3983(3) 0.080(3) Uani 1 1 d G . . . .
H51A H 0.468361 0.914628 0.376823 0.096 Uiso 1 1 calc R U . . .
C52 C 0.5646(4) 0.9076(7) 0.3653(2) 0.094(4) Uani 1 1 d G . . . .
H52A H 0.564103 0.907984 0.321595 0.112 Uiso 1 1 calc R U . . .
C53 C 0.6224(3) 0.9032(7) 0.3971(3) 0.123(7) Uani 1 1 d G . . . .
H53A H 0.661003 0.900481 0.374818 0.148 Uiso 1 1 calc R U . . .
C54 C 0.6231(2) 0.9026(6) 0.4618(3) 0.092(4) Uani 1 1 d G . . . .
H54A H 0.662162 0.899620 0.483268 0.111 Uiso 1 1 calc R U . . .
C55 C 0.4302(3) 0.3084(5) 0.7831(3) 0.063(2) Uani 1 1 d G . . . .
C56 C 0.4525(2) 0.3635(6) 0.8308(3) 0.117(5) Uani 1 1 d G . . . .
H56A H 0.495669 0.360633 0.842809 0.141 Uiso 1 1 calc R U . . .
C57 C 0.4111(4) 0.4227(6) 0.8606(4) 0.102(4) Uani 1 1 d G . . . .
H57A H 0.426185 0.459894 0.892831 0.123 Uiso 1 1 calc R U . . .
C58 C 0.3473(3) 0.4268(6) 0.8428(4) 0.114(5) Uani 1 1 d G . . . .
H58A H 0.319235 0.466886 0.862942 0.136 Uiso 1 1 calc R U . . .
C59 C 0.3249(2) 0.3718(5) 0.7951(4) 0.104(5) Uani 1 1 d G . . . .
H59A H 0.281766 0.374617 0.783032 0.125 Uiso 1 1 calc R U . . .
C60 C 0.3664(3) 0.3126(4) 0.7652(3) 0.072(3) Uani 1 1 d G . . . .
C61 C 0.4151(5) 0.2161(7) 0.7096(7) 0.084(3) Uani 1 1 d . . . . .
H61A H 0.421468 0.168111 0.681573 0.101 Uiso 1 1 calc R U . . .
C62 C 0.5846(5) 0.2168(8) 0.3517(8) 0.096(4) Uani 1 1 d . . . . .
H62A H 0.575964 0.176653 0.384495 0.115 Uiso 1 1 calc R U . . .
C63 C 0.4892(4) 0.9150(6) 0.5675(7) 0.081(3) Uani 1 1 d . . . . .
H63A H 0.469447 0.916763 0.606812 0.097 Uiso 1 1 calc R U . . .
C64 C 0.5970(5) 0.9079(8) 0.6101(5) 0.075(3) Uani 1 1 d . . . . .
H64A H 0.624233 0.961695 0.610155 0.090 Uiso 1 1 calc R U . A .
H64B H 0.573958 0.905410 0.649794 0.090 Uiso 1 1 calc R U . . .
C65 C 0.7037(6) 0.2409(9) 0.3684(10) 0.134(7) Uani 1 1 d . . . . .
H65A H 0.703542 0.179278 0.384963 0.160 Uiso 1 1 calc R U . A .
H65B H 0.738826 0.245238 0.338309 0.160 Uiso 1 1 calc R U . . .
C66 C 0.5253(5) 0.2172(9) 0.7501(9) 0.107(5) Uani 1 1 d . . . . .
H66A H 0.534496 0.166139 0.722514 0.128 Uiso 1 1 calc R U . A .
H66B H 0.531566 0.197176 0.793179 0.128 Uiso 1 1 calc R U . . .
C67 C 0.3020(7) 0.2341(9) 0.6814(9) 0.127(6) Uani 1 1 d . . . . .
H67A H 0.266489 0.226189 0.710656 0.152 Uiso 1 1 calc R U . B .
H67B H 0.307870 0.176688 0.659383 0.152 Uiso 1 1 calc R U . . .
C68 C 0.3917(4) 0.9239(7) 0.4934(7) 0.084(3) Uani 1 1 d . . . . .
H68A H 0.384426 0.968385 0.460339 0.101 Uiso 1 1 calc R U . B .
H68B H 0.371829 0.946834 0.531540 0.101 Uiso 1 1 calc R U . . .
C69 C 0.4735(6) 0.2225(7) 0.3119(10) 0.115(6) Uani 1 1 d . . . . .
H69A H 0.461908 0.188654 0.274420 0.138 Uiso 1 1 calc R U . B .
H69B H 0.468519 0.182003 0.347686 0.138 Uiso 1 1 calc R U . . .
N1 N 0.6368(3) 0.5017(4) 0.5794(3) 0.0481(14) Uani 1 1 d D . . . .
N2 N 0.3672(3) 0.5082(4) 0.4759(4) 0.0575(18) Uani 1 1 d . . . . .
N3 N 0.5423(4) 0.2505(6) 0.3073(5) 0.073(2) Uani 1 1 d . . . . .
N4 N 0.6433(5) 0.2571(7) 0.3359(6) 0.099(4) Uani 1 1 d . . . . .
N5 N 0.4574(3) 0.9142(4) 0.5030(3) 0.0507(15) Uani 1 1 d . . . . .
N6 N 0.5484(4) 0.9127(4) 0.5549(3) 0.0557(16) Uani 1 1 d . . . . .
N7 N 0.4585(4) 0.2467(6) 0.7413(5) 0.077(2) Uani 1 1 d . . . . .
N8 N 0.3601(4) 0.2537(5) 0.7169(6) 0.082(3) Uani 1 1 d . . . . .
P1 P 0.64364(9) -0.00379(18) 0.78084(16) 0.0663(6) Uani 1 1 d . . . . .
P3 P 0.50230(12) 0.17961(13) 0.52544(17) 0.0656(6) Uani 1 1 d . . . . .
P4 P 0.63528(12) 1.0430(2) 0.20842(14) 0.0722(7) Uani 1 1 d . . . . .
F1 F 0.6510(4) -0.1033(5) 0.7561(5) 0.125(3) Uani 1 1 d . . . . .
F2 F 0.6869(6) 0.0239(8) 0.7292(4) 0.152(5) Uani 1 1 d . . . . .
F3 F 0.5810(5) 0.0056(9) 0.7477(7) 0.221(8) Uani 1 1 d . . . . .
F4 F 0.6352(4) 0.0938(4) 0.8098(4) 0.108(3) Uani 1 1 d . . . . .
F5 F 0.6097(5) -0.0511(6) 0.8455(5) 0.138(4) Uani 1 1 d . . . . .
F6 F 0.7060(4) -0.0150(7) 0.8235(4) 0.119(3) Uani 1 1 d . . . . .
F7 F 0.6946(6) 1.0929(11) 0.2251(9) 0.211(8) Uani 1 1 d . . . . .
F8 F 0.6047(7) 1.1275(7) 0.1758(6) 0.165(5) Uani 1 1 d . . . . .
F9 F 0.6584(9) 1.0004(12) 0.1472(5) 0.223(8) Uani 1 1 d . . . . .
F10 F 0.5741(5) 0.9885(7) 0.1911(8) 0.167(5) Uani 1 1 d . . . . .
F11 F 0.6577(6) 0.9537(6) 0.2432(6) 0.151(4) Uani 1 1 d . . . . .
F12 F 0.6027(10) 1.0693(8) 0.2703(7) 0.227(8) Uani 1 1 d . . . . .
F13 F 0.5491(5) 0.1088(5) 0.4909(7) 0.152(4) Uani 1 1 d . . . . .
F14 F 0.4538(6) 0.1728(18) 0.4753(5) 0.275(13) Uani 1 1 d . . . . .
F15 F 0.5506(8) 0.174(2) 0.5767(8) 0.323(16) Uani 1 1 d . . . . .
F16 F 0.4652(6) 0.2522(6) 0.5589(8) 0.184(6) Uani 1 1 d . . . . .
F17 F 0.4674(9) 0.1087(6) 0.5581(8) 0.222(8) Uani 1 1 d . . . . .
F18 F 0.5414(6) 0.2491(7) 0.4855(5) 0.159(5) Uani 1 1 d . . . . .
C1A C 0.6333(7) 0.5866(9) 0.5400(6) 0.046(4) Uiso 0.53(3) 1 d D . P A 2
C3A C 0.6485(10) 0.5132(14) 0.5108(10) 0.045(6) Uiso 0.34(2) 1 d . . P A 2
C6A C 0.3591(10) 0.5097(15) 0.5385(10) 0.048(6) Uiso 0.34(2) 1 d . . P B 2
H6AA H 0.333557 0.561998 0.551150 0.057 Uiso 0.34(2) 1 calc R U P B 2
H6AB H 0.400431 0.511868 0.559943 0.057 Uiso 0.34(2) 1 calc R U P B 2
C5A C 0.3908(14) 0.5915(18) 0.4470(14) 0.062(9) Uiso 0.29(3) 1 d D . P B 2
H5AA H 0.380865 0.593186 0.402474 0.075 Uiso 0.29(3) 1 calc R U P B 2
H5AB H 0.437042 0.598174 0.452760 0.075 Uiso 0.29(3) 1 calc R U P B 2
C4A C 0.3962(11) 0.4176(17) 0.4617(12) 0.025(7) Uiso 0.20(2) 1 d . . P B 2
H4AA H 0.368750 0.367593 0.475131 0.030 Uiso 0.20(2) 1 calc R U P B 2
H4AB H 0.438927 0.410759 0.479753 0.030 Uiso 0.20(2) 1 calc R U P B 2
C2A C 0.6034(12) 0.4125(18) 0.6000(9) 0.061(8) Uiso 0.35(3) 1 d D . P A .

loop_
_atom_site_aniso_label
_atom_site_aniso_U_11
_atom_site_aniso_U_22
_atom_site_aniso_U_33
_atom_site_aniso_U_23
_atom_site_aniso_U_13
_atom_site_aniso_U_12
C1 0.045(8) 0.043(9) 0.091(14) -0.008(8) -0.004(8) -0.014(6)
C2 0.074(9) 0.058(9) 0.074(10) -0.023(7) 0.013(7) -0.007(6)
C3 0.083(9) 0.036(6) 0.075(9) -0.014(5) 0.035(7) -0.024(5)
C4 0.058(6) 0.055(6) 0.104(10) -0.016(6) 0.011(6) -0.001(4)
C5 0.069(7) 0.040(6) 0.092(10) 0.009(6) -0.017(7) 0.014(5)
C6 0.038(5) 0.044(6) 0.081(9) 0.024(5) -0.020(5) -0.006(4)
C7 0.117(9) 0.029(4) 0.42(4) -0.039(9) -0.162(16) 0.011(5)
C8 0.102(8) 0.035(5) 0.36(3) -0.048(9) -0.127(14) 0.015(5)
C9 0.063(5) 0.039(4) 0.158(11) -0.037(6) -0.039(6) 0.006(3)
C10 0.057(4) 0.046(4) 0.080(6) -0.015(4) -0.004(4) -0.009(3)
C11 0.059(5) 0.067(6) 0.093(7) -0.012(5) -0.023(5) 0.002(4)
C12 0.079(6) 0.055(5) 0.108(8) 0.005(5) -0.049(6) -0.001(4)
C13 0.063(5) 0.168(13) 0.072(6) -0.050(8) -0.027(5) 0.028(7)
C14 0.066(5) 0.100(7) 0.089(7) -0.015(6) -0.030(6) 0.015(5)
C15 0.041(4) 0.080(6) 0.104(8) 0.030(6) 0.005(4) -0.002(4)
C16 0.051(4) 0.057(5) 0.083(6) 0.001(5) 0.001(4) 0.014(3)
C17 0.058(4) 0.054(5) 0.075(6) -0.019(4) -0.008(4) 0.009(3)
C18 0.047(4) 0.098(7) 0.078(6) -0.018(5) -0.013(4) 0.018(4)
C19 0.048(5) 0.32(3) 0.107(10) 0.117(14) -0.014(6) -0.046(9)
C20 0.052(4) 0.137(11) 0.082(7) 0.035(7) 0.002(5) -0.007(6)
C21 0.085(6) 0.067(6) 0.061(5) -0.004(4) -0.007(5) -0.005(5)
C22 0.075(7) 0.069(7) 0.139(11) 0.023(7) 0.003(7) 0.011(5)
C23 0.053(4) 0.076(6) 0.087(7) -0.010(5) 0.004(5) 0.000(4)
C24 0.043(5) 0.236(19) 0.091(9) -0.016(11) -0.006(5) -0.024(8)
C25 0.067(5) 0.066(6) 0.078(6) 0.004(5) -0.005(5) 0.016(4)
C26 0.056(4) 0.058(5) 0.161(12) 0.022(6) -0.015(6) 0.004(4)
C27 0.057(5) 0.063(6) 0.172(14) 0.028(7) 0.001(7) 0.012(4)
C28 0.059(4) 0.065(6) 0.077(6) 0.019(5) -0.004(4) 0.019(4)
C29 0.064(4) 0.064(5) 0.065(5) 0.001(4) -0.018(4) 0.022(4)
C30 0.066(5) 0.046(5) 0.162(13) 0.015(6) -0.033(7) 0.001(4)
C31 0.056(5) 0.200(15) 0.100(9) 0.065(10) -0.015(6) -0.056(8)
C32 0.066(6) 0.129(10) 0.108(9) 0.045(8) -0.007(6) -0.008(6)
C33 0.041(4) 0.071(6) 0.119(9) 0.013(6) -0.014(5) 0.003(4)
C34 0.043(4) 0.074(6) 0.119(9) 0.019(6) 0.000(5) -0.001(4)
C35 0.050(4) 0.052(5) 0.120(8) -0.012(5) -0.003(5) -0.023(3)
C36 0.043(4) 0.179(14) 0.094(8) 0.054(9) -0.009(5) -0.023(6)
C37 0.064(7) 0.24(2) 0.108(10) -0.032(13) -0.005(7) 0.042(10)
C38 0.065(6) 0.157(14) 0.108(10) -0.002(10) -0.014(7) 0.038(7)
C39 0.061(5) 0.103(8) 0.081(7) 0.024(6) -0.022(5) -0.016(5)
C40 0.077(6) 0.093(7) 0.080(6) 0.007(6) -0.032(6) -0.025(5)
C41 0.051(4) 0.081(7) 0.099(7) -0.005(6) 0.008(5) -0.018(4)
C42 0.051(5) 0.176(13) 0.070(6) -0.030(8) 0.004(4) 0.010(6)
C43 0.039(4) 0.080(7) 0.127(10) -0.038(7) -0.006(5) -0.005(4)
C44 0.059(5) 0.097(8) 0.099(9) -0.036(7) 0.005(5) -0.008(5)
C45 0.114(11) 0.123(12) 0.094(9) -0.040(8) -0.006(8) -0.010(9)
C46 0.105(10) 0.113(11) 0.120(11) -0.049(9) 0.038(9) -0.044(8)
C47 0.061(6) 0.111(10) 0.140(12) -0.067(10) 0.003(7) -0.017(6)
C48 0.045(4) 0.094(8) 0.141(11) -0.078(8) 0.009(6) 0.003(5)
C49 0.073(5) 0.056(5) 0.056(4) 0.006(4) -0.002(4) 0.007(4)
C50 0.067(5) 0.040(4) 0.129(10) 0.023(5) 0.028(6) 0.016(3)
C51 0.077(6) 0.104(9) 0.061(5) -0.010(5) -0.001(5) 0.004(5)
C52 0.105(9) 0.113(10) 0.062(6) 0.010(6) -0.017(6) -0.017(7)
C53 0.075(7) 0.185(15) 0.109(9) 0.081(10) 0.051(7) 0.064(8)
C54 0.064(5) 0.128(11) 0.085(8) -0.014(7) 0.001(5) -0.017(6)
C55 0.056(4) 0.070(5) 0.063(5) 0.027(4) -0.001(4) 0.003(4)
C56 0.064(6) 0.205(17) 0.084(8) -0.014(10) -0.013(6) 0.039(8)
C57 0.074(7) 0.136(12) 0.096(9) 0.004(8) 0.018(6) 0.016(7)
C58 0.069(7) 0.156(14) 0.116(11) 0.002(10) 0.022(7) -0.023(8)
C59 0.037(4) 0.108(9) 0.167(14) 0.075(10) 0.026(6) 0.012(5)
C60 0.056(5) 0.064(6) 0.096(7) 0.027(5) 0.001(5) 0.011(4)
C61 0.078(6) 0.058(6) 0.115(9) 0.017(6) -0.003(7) -0.013(5)
C62 0.079(7) 0.064(6) 0.146(11) -0.037(7) -0.006(7) 0.019(5)
C63 0.050(4) 0.039(4) 0.153(11) -0.006(5) 0.024(5) 0.002(3)
C64 0.085(6) 0.074(6) 0.066(5) 0.008(5) -0.014(5) 0.010(5)
C65 0.089(8) 0.109(10) 0.203(18) -0.081(11) -0.067(10) 0.049(7)
C66 0.044(4) 0.099(9) 0.178(14) 0.010(9) -0.004(7) 0.016(5)
C67 0.116(10) 0.097(9) 0.168(14) 0.058(10) -0.072(10) -0.060(8)
C68 0.052(4) 0.051(5) 0.149(11) 0.013(6) -0.003(6) 0.016(4)
C69 0.081(7) 0.044(5) 0.222(18) -0.011(8) -0.007(9) -0.010(5)
N1 0.065(4) 0.032(3) 0.048(3) -0.004(2) -0.008(3) -0.012(2)
N2 0.047(3) 0.040(3) 0.085(5) 0.012(3) 0.011(3) 0.002(2)
N3 0.057(4) 0.063(5) 0.098(6) -0.015(4) 0.002(4) 0.003(3)
N4 0.074(5) 0.080(6) 0.144(10) -0.051(7) -0.037(6) 0.030(5)
N5 0.062(3) 0.035(3) 0.055(3) -0.001(2) 0.003(3) 0.012(3)
N6 0.067(4) 0.044(3) 0.056(4) -0.011(3) -0.002(3) 0.002(3)
N7 0.052(4) 0.066(5) 0.114(7) 0.009(5) 0.001(4) 0.010(4)
N8 0.061(4) 0.051(4) 0.135(8) 0.031(5) -0.018(5) -0.009(3)
P1 0.0463(8) 0.0643(12) 0.0883(15) -0.0275(11) 0.0013(12) -0.0016(10)
P3 0.0603(10) 0.0425(9) 0.0941(15) 0.0016(13) 0.0000(10) -0.0021(10)
P4 0.0652(13) 0.0756(16) 0.0759(15) -0.0083(13) -0.0026(12) -0.0073(11)
F1 0.134(7) 0.086(5) 0.155(8) -0.044(5) 0.047(6) -0.032(5)
F2 0.209(11) 0.143(8) 0.103(6) -0.013(6) 0.055(7) -0.083(8)
F3 0.143(8) 0.218(12) 0.302(16) -0.155(12) -0.160(10) 0.099(8)
F4 0.155(7) 0.053(3) 0.115(5) -0.030(3) -0.058(5) 0.016(3)
F5 0.172(9) 0.107(6) 0.134(7) -0.022(5) 0.078(7) -0.029(6)
F6 0.088(5) 0.152(7) 0.118(6) 0.003(6) -0.026(4) 0.035(5)
F7 0.135(8) 0.253(16) 0.245(16) 0.084(13) -0.066(10) -0.108(10)
F8 0.242(13) 0.091(6) 0.163(9) 0.029(6) -0.076(9) 0.025(7)
F9 0.272(17) 0.31(2) 0.087(6) 0.067(9) 0.064(8) 0.112(15)
F10 0.108(6) 0.109(7) 0.283(16) -0.013(8) -0.044(8) -0.036(5)
F11 0.198(10) 0.074(5) 0.180(10) -0.012(6) -0.086(8) 0.026(6)
F12 0.39(2) 0.115(8) 0.178(11) 0.022(8) 0.153(14) 0.078(11)
F13 0.149(7) 0.066(5) 0.241(12) -0.042(6) 0.067(8) 0.008(4)
F14 0.134(8) 0.59(4) 0.096(7) 0.020(13) -0.045(6) -0.096(15)
F15 0.168(12) 0.63(5) 0.171(13) 0.010(19) -0.059(10) 0.21(2)
F16 0.188(11) 0.104(6) 0.260(14) 0.040(8) 0.125(11) 0.069(7)
F17 0.35(2) 0.071(5) 0.242(14) 0.014(8) 0.129(15) -0.067(9)
F18 0.207(10) 0.120(7) 0.151(8) -0.010(6) 0.078(8) -0.080(7)

loop_
_atom_type_symbol
_atom_type_description
_atom_type_scat_dispersion_real
_atom_type_scat_dispersion_imag
_atom_type_scat_source
C C 0.0029 0.0015 'International Tables Vol C Tables 4.2.6.8 and 6.1.1.4'
H H 0.0000 0.0000 'International Tables Vol C Tables 4.2.6.8 and 6.1.1.4'
N N 0.0057 0.0031 'International Tables Vol C Tables 4.2.6.8 and 6.1.1.4'
P P 0.0973 0.0888 'International Tables Vol C Tables 4.2.6.8 and 6.1.1.4'
F F 0.0165 0.0096 'International Tables Vol C Tables 4.2.6.8 and 6.1.1.4'

loop_
_geom_angle_atom_site_label_1
_geom_angle_atom_site_label_2
_geom_angle_atom_site_label_3
_geom_angle
_geom_angle_site_symmetry_1
_geom_angle_site_symmetry_3
_geom_angle_publ_flag
C2 C1 N1 65.5(10) . . ?
C2 C1 C7 146.7(16) . . ?
N1 C1 C7 102.2(9) . . ?
C1 C2 N1 65.7(10) . . ?
C1 C2 C19 165.0(15) . . ?
N1 C2 C19 105.4(9) . . ?
C1 C2 C2A 120.9(15) . . ?
N1 C2 C2A 60.8(10) . . ?
C19 C2 C2A 58.4(9) . . ?
C2A C3 C13 133.3(16) . . ?
C2A C3 N1 63.5(12) . . ?
C13 C3 N1 106.2(8) . . ?
N2 C4 C37 106.4(9) . . ?
N2 C5 C25 109.3(10) . . ?
N2 C6 C31 108.7(8) . . ?
C8 C7 C12 120.0 . . ?
C8 C7 C1A 120.3(6) . . ?
C12 C7 C1A 111.7(7) . . ?
C8 C7 C1 110.0(7) . . ?
C12 C7 C1 122.5(8) . . ?
C7 C8 C9 120.0 . . ?
C10 C9 C8 120.0 . . ?
C10 C9 C64 117.9(6) . . ?
C8 C9 C64 121.4(6) . . ?
C9 C10 C11 120.0 . . ?
C10 C11 C12 120.0 . . ?
C11 C12 C7 120.0 . . ?
C14 C13 C18 120.0 . . ?
C14 C13 C3 128.7(7) . . ?
C18 C13 C3 108.8(6) . . ?
C14 C13 C3A 104.2(8) . . ?
C18 C13 C3A 123.4(8) . . ?
C15 C14 C13 120.0 . . ?
C16 C15 C14 120.0 . . ?
C15 C16 C17 120.0 . . ?
C18 C17 C16 120.0 . . ?
C18 C17 C65 122.8(6) . . ?
C16 C17 C65 117.1(6) . . ?
C17 C18 C13 120.0 . . ?
C20 C19 C24 120.0 . . ?
C20 C19 C2 110.1(8) . . ?
C24 C19 C2 126.9(7) . . ?
C20 C19 C2A 124.9(11) . . ?
C24 C19 C2A 99.5(11) . . ?
C2 C19 C2A 61.7(11) . . ?
C19 C20 C21 120.0 . . ?
C20 C21 C22 120.0 . . ?
C23 C22 C21 120.0 . . ?
C22 C23 C24 120.0 . . ?
C22 C23 C66 118.3(8) . . ?
C24 C23 C66 121.5(8) . . ?
C23 C24 C19 120.0 . . ?
C26 C25 C30 120.0 . . ?
C26 C25 C5 118.6(6) . . ?
C30 C25 C5 121.0(6) . . ?
C26 C25 C5A 115.7(11) . . ?
C30 C25 C5A 99.9(12) . . ?
C27 C26 C25 120.0 . . ?
C26 C27 C28 120.0 . . ?
C26 C27 C68 120.3(5) . . ?
C28 C27 C68 119.3(5) . . ?
C29 C28 C27 120.0 . . ?
C28 C29 C30 120.0 . . ?
C29 C30 C25 120.0 . . ?
C32 C31 C36 120.0 . . ?
C32 C31 C6 121.7(6) . . ?
C36 C31 C6 114.0(6) . . ?
C32 C31 C6A 107.3(8) . . ?
C36 C31 C6A 124.8(8) . . ?
C31 C32 C33 120.0 . . ?
C34 C33 C32 120.0 . . ?
C33 C34 C35 120.0 . . ?
C34 C35 C36 120.0 . . ?
C34 C35 C67 121.4(6) . . ?
C36 C35 C67 117.9(7) . . ?
C35 C36 C31 120.0 . . ?
C38 C37 C42 120.0 . . ?
C38 C37 C4 113.0(7) . . ?
C42 C37 C4 125.6(6) . . ?
C38 C37 C4A 122.9(9) . . ?
C42 C37 C4A 98.4(9) . . ?
C39 C38 C37 120.0 . . ?
C40 C39 C38 120.0 . . ?
C41 C40 C39 120.0 . . ?
C40 C41 C42 120.0 . . ?
C40 C41 C69 123.0(8) . . ?
C42 C41 C69 116.7(8) . . ?
C41 C42 C37 120.0 . . ?
N3 C43 C44 130.3(6) . . ?
N3 C43 C48 109.5(6) . . ?
C44 C43 C48 120.0 . . ?
C45 C44 C43 120.0 . . ?
C44 C45 C46 120.0 . . ?
C47 C46 C45 120.0 . . ?
C46 C47 C48 120.0 . . ?
N4 C48 C47 134.4(7) . . ?
N4 C48 C43 105.6(7) . . ?
C47 C48 C43 120.0 . . ?
N6 C49 C50 103.3(5) . . ?
N6 C49 C54 136.6(5) . . ?
C50 C49 C54 120.0 . . ?
N5 C50 C49 111.6(5) . . ?
N5 C50 C51 128.4(5) . . ?
C49 C50 C51 120.0 . . ?
C52 C51 C50 120.0 . . ?
C51 C52 C53 120.0 . . ?
C54 C53 C52 120.0 . . ?
C53 C54 C49 120.0 . . ?
C56 C55 C60 120.0 . . ?
C56 C55 N7 135.0(5) . . ?
C60 C55 N7 104.9(5) . . ?
C57 C56 C55 120.0 . . ?
C56 C57 C58 120.0 . . ?
C57 C58 C59 120.0 . . ?
C60 C59 C58 120.0 . . ?
N8 C60 C59 134.1(5) . . ?
N8 C60 C55 105.9(5) . . ?
C59 C60 C55 120.0 . . ?
N7 C61 N8 115.7(12) . . ?
N3 C62 N4 103.8(12) . . ?
N6 C63 N5 103.3(10) . . ?
C9 C64 N6 108.4(8) . . ?
C17 C65 N4 113.9(9) . . ?
N7 C66 C23 110.0(9) . . ?
N8 C67 C35 114.7(8) . . ?
N5 C68 C27 112.1(7) . . ?
C41 C69 N3 113.2(8) . . ?
C1 N1 C2 48.8(9) . . ?
C1 N1 C3 133.7(10) . . ?
C2 N1 C3 113.2(8) . . ?
C3A N1 C1A 50.7(10) . . ?
C3A N1 C2A 116.6(12) . . ?
C1 N1 C2A 107.6(12) . . ?
C2 N1 C2A 63.0(10) . . ?
C3 N1 C2A 55.7(9) . . ?
C1A N1 C2A 147.0(11) . . ?
C6 N2 C4 108.8(9) . . ?
C6A N2 C5A 116.7(15) . . ?
C6 N2 C5 109.2(9) . . ?
C4 N2 C5 113.0(9) . . ?
C6A N2 C4A 105.4(15) . . ?
C5A N2 C4A 122.0(14) . . ?
C43 N3 C62 110.2(9) . . ?
C43 N3 C69 131.3(10) . . ?
C62 N3 C69 117.7(12) . . ?
C48 N4 C62 110.4(9) . . ?
C48 N4 C65 124.7(13) . . ?
C62 N4 C65 124.7(14) . . ?
C50 N5 C68 132.4(9) . . ?
C50 N5 C63 103.4(6) . . ?
C68 N5 C63 123.9(8) . . ?
C63 N6 C49 118.2(9) . . ?
C63 N6 C64 118.3(10) . . ?
C49 N6 C64 123.2(7) . . ?
C61 N7 C55 106.5(8) . . ?
C61 N7 C66 131.6(12) . . ?
C55 N7 C66 120.5(10) . . ?
C61 N8 C60 106.5(9) . . ?
C61 N8 C67 126.3(14) . . ?
C60 N8 C67 127.1(11) . . ?
F3 P1 F2 98.7(10) . . ?
F3 P1 F4 90.3(5) . . ?
F2 P1 F4 96.3(6) . . ?
F3 P1 F1 90.6(6) . . ?
F2 P1 F1 87.0(6) . . ?
F4 P1 F1 176.4(6) . . ?
F3 P1 F6 173.4(9) . . ?
F2 P1 F6 87.7(6) . . ?
F4 P1 F6 87.7(5) . . ?
F1 P1 F6 91.0(5) . . ?
F3 P1 F5 93.5(9) . . ?
F2 P1 F5 166.0(8) . . ?
F4 P1 F5 90.5(5) . . ?
F1 P1 F5 86.0(5) . . ?
F6 P1 F5 80.3(6) . . ?
F17 P3 F14 87.7(11) . . ?
F17 P3 F16 91.5(7) . . ?
F14 P3 F16 92.5(11) . . ?
F17 P3 F15 86.8(14) . . ?
F14 P3 F15 172.9(16) . . ?
F16 P3 F15 92.0(10) . . ?
F17 P3 F18 174.7(7) . . ?
F14 P3 F18 90.2(9) . . ?
F16 P3 F18 93.5(6) . . ?
F15 P3 F18 95.0(12) . . ?
F17 P3 F13 93.3(7) . . ?
F14 P3 F13 92.1(11) . . ?
F16 P3 F13 173.5(7) . . ?
F15 P3 F13 83.9(9) . . ?
F18 P3 F13 81.9(6) . . ?
F7 P4 F9 98.4(11) . . ?
F7 P4 F12 92.1(11) . . ?
F9 P4 F12 168.4(10) . . ?
F7 P4 F10 178.6(8) . . ?
F9 P4 F10 80.9(10) . . ?
F12 P4 F10 88.4(10) . . ?
F7 P4 F8 92.9(8) . . ?
F9 P4 F8 94.2(7) . . ?
F12 P4 F8 90.2(7) . . ?
F10 P4 F8 88.4(7) . . ?
F7 P4 F11 93.1(7) . . ?
F9 P4 F11 88.2(7) . . ?
F12 P4 F11 86.3(7) . . ?
F10 P4 F11 85.6(6) . . ?
F8 P4 F11 173.1(7) . . ?
C3A C1A N1 64.0(11) . . ?
C3A C1A C7 153.9(14) . . ?
N1 C1A C7 103.7(9) . . ?
C1A C3A N1 65.2(11) . . ?
C1A C3A C13 157.4(17) . . ?
N1 C3A C13 95.0(12) . . ?
N2 C6A C31 104.2(14) . . ?
N2 C5A C25 102.0(16) . . ?
N2 C4A C37 97.4(14) . . ?
C3 C2A N1 60.8(10) . . ?
C3 C2A C2 111.5(17) . . ?
N1 C2A C2 56.1(10) . . ?
C3 C2A C19 161(2) . . ?
N1 C2A C19 102.9(14) . . ?
C2 C2A C19 59.9(9) . . ?

loop_
_geom_bond_atom_site_label_1
_geom_bond_atom_site_label_2
_geom_bond_distance
_geom_bond_site_symmetry_2
_geom_bond_publ_flag
C1 C2 1.22(2) . ?
C1 N1 1.482(16) . ?
C1 C7 1.664(15) . ?
C2 N1 1.480(14) . ?
C2 C19 1.562(13) . ?
C2 C2A 1.59(3) . ?
C3 C2A 1.44(2) . ?
C3 C13 1.506(14) . ?
C3 N1 1.518(12) . ?
C4 N2 1.452(14) . ?
C4 C37 1.600(14) . ?
C5 N2 1.474(16) . ?
C5 C25 1.551(12) . ?
C6 N2 1.434(12) . ?
C6 C31 1.605(14) . ?
C7 C8 1.3900 . ?
C7 C12 1.3900 . ?
C7 C1A 1.597(14) . ?
C8 C9 1.3900 . ?
C9 C10 1.3900 . ?
C9 C64 1.460(11) . ?
C10 C11 1.3900 . ?
C11 C12 1.3900 . ?
C13 C14 1.3900 . ?
C13 C18 1.3900 . ?
C13 C3A 1.77(2) . ?
C14 C15 1.3900 . ?
C15 C16 1.3900 . ?
C16 C17 1.3900 . ?
C17 C18 1.3900 . ?
C17 C65 1.452(15) . ?
C19 C20 1.3900 . ?
C19 C24 1.3900 . ?
C19 C2A 1.54(2) . ?
C20 C21 1.3900 . ?
C21 C22 1.3900 . ?
C22 C23 1.3900 . ?
C23 C24 1.3900 . ?
C23 C66 1.522(14) . ?
C25 C26 1.3900 . ?
C25 C30 1.3900 . ?
C25 C5A 1.70(2) . ?
C26 C27 1.3900 . ?
C27 C28 1.3900 . ?
C27 C68 1.554(12) . ?
C28 C29 1.3900 . ?
C29 C30 1.3900 . ?
C31 C32 1.3900 . ?
C31 C36 1.3900 . ?
C31 C6A 1.76(2) . ?
C32 C33 1.3900 . ?
C33 C34 1.3900 . ?
C34 C35 1.3900 . ?
C35 C36 1.3900 . ?
C35 C67 1.504(14) . ?
C37 C38 1.3900 . ?
C37 C42 1.3900 . ?
C37 C4A 1.74(3) . ?
C38 C39 1.3900 . ?
C39 C40 1.3900 . ?
C40 C41 1.3900 . ?
C41 C42 1.3900 . ?
C41 C69 1.489(13) . ?
C43 N3 1.330(11) . ?
C43 C44 1.3900 . ?
C43 C48 1.3900 . ?
C44 C45 1.3900 . ?
C45 C46 1.3900 . ?
C46 C47 1.3900 . ?
C47 C48 1.3900 . ?
C48 N4 1.369(15) . ?
C49 N6 1.347(9) . ?
C49 C50 1.3900 . ?
C49 C54 1.3900 . ?
C50 N5 1.366(8) . ?
C50 C51 1.3900 . ?
C51 C52 1.3900 . ?
C52 C53 1.3900 . ?
C53 C54 1.3900 . ?
C55 C56 1.3900 . ?
C55 C60 1.3900 . ?
C55 N7 1.411(11) . ?
C56 C57 1.3900 . ?
C57 C58 1.3900 . ?
C58 C59 1.3900 . ?
C59 C60 1.3900 . ?
C60 N8 1.363(13) . ?
C61 N7 1.223(14) . ?
C61 N8 1.287(14) . ?
C62 N3 1.394(16) . ?
C62 N4 1.406(16) . ?
C63 N6 1.268(11) . ?
C63 N5 1.537(16) . ?
C64 N6 1.564(12) . ?
C65 N4 1.463(14) . ?
C66 N7 1.476(12) . ?
C67 N8 1.465(14) . ?
C68 N5 1.398(11) . ?
C69 N3 1.500(15) . ?
N1 C3A 1.50(2) . ?
N1 C1A 1.519(15) . ?
N1 C2A 1.56(3) . ?
N2 C6A 1.35(2) . ?
N2 C5A 1.47(3) . ?
N2 C4A 1.50(3) . ?
P1 F3 1.498(8) . ?
P1 F2 1.489(9) . ?
P1 F4 1.584(6) . ?
P1 F1 1.574(8) . ?
P1 F6 1.604(8) . ?
P1 F5 1.709(9) . ?
P3 F17 1.459(10) . ?
P3 F14 1.483(10) . ?
P3 F16 1.509(10) . ?
P3 F15 1.497(13) . ?
P3 F18 1.569(8) . ?
P3 F13 1.615(9) . ?
P4 F7 1.487(10) . ?
P4 F9 1.537(12) . ?
P4 F12 1.544(12) . ?
P4 F10 1.557(9) . ?
P4 F8 1.571(9) . ?
P4 F11 1.591(9) . ?
C1A C3A 1.29(2) . ?
